data_4031632
loop_
_publ_author_name
'Fedin, V.P.'
'Elsegood, M.R.J.'
'Virovets, A.V.'
'Clegg, W.'
'Kalinina, I.V.'
'Ikorskii, V.N.'

_publ_section_title
;
 A three-dimensional cyano-bridged cluster-metal coordination polymer with
 large cavities
;
_journal_name_full 'European Journal of Inorganic Chemistry'
_journal_page_first 2341
_journal_page_last 2343
_journal_volume 2000
_journal_year 2000
_chemical_formula_sum 'C12 H54.76 Co3 N12 O27.38 Te4 W4'
_chemical_name_systematic '(Co (H2 O)4)3 (W4 Te4 (C N)12) (H2 O)15.38'
_space_group_IT_number 225
_symmetry_space_group_name_Hall '-F 4 2 3'
_symmetry_space_group_name_H-M 'F m -3 m'
_cell_angle_alpha 90
_cell_angle_beta 90
_cell_angle_gamma 90
_cell_formula_units_Z 8
_cell_length_a 25.577
_cell_length_b 25.577
_cell_length_c 25.577
_cell_volume 16732.037
_citation_journal_id_ASTM EJICFO
_cod_data_source_file Fedin_EJICFO_2000_20.cif
_cod_data_source_block C12H54.76Co3N12O27.38Te4W4
_cod_original_cell_volume 16732.04
_cod_database_code 4031632

loop_
_symmetry_equiv_pos_as_xyz
x,y,z
-y,x,z
-x,-y,z
y,-x,z
x,-y,-z
y,x,-z
-x,y,-z
-y,-x,-z
z,x,y
-x,z,y
-z,-x,y
x,-z,y
z,-x,-y
x,z,-y
-z,x,-y
-x,-z,-y
y,z,x
y,-z,-x
z,y,-x
-y,z,-x
-z,-y,-x
-y,-z,x
z,-y,x
-z,y,x
-x,-y,-z
y,-x,-z
x,y,-z
-y,x,-z
-x,y,z
-y,-x,z
x,-y,z
y,x,z
-z,-x,-y
x,-z,-y
z,x,-y
-x,z,-y
-z,x,y
-x,-z,y
z,-x,y
x,z,y
-y,-z,-x
-y,z,x
-z,-y,x
y,-z,x
z,y,x
y,z,-x
-z,y,-x
z,-y,-x
x,y+1/2,z+1/2
-y,x+1/2,z+1/2
-x,-y+1/2,z+1/2
y,-x+1/2,z+1/2
x,-y+1/2,-z+1/2
y,x+1/2,-z+1/2
-x,y+1/2,-z+1/2
-y,-x+1/2,-z+1/2
z,x+1/2,y+1/2
-x,z+1/2,y+1/2
-z,-x+1/2,y+1/2
x,-z+1/2,y+1/2
z,-x+1/2,-y+1/2
x,z+1/2,-y+1/2
-z,x+1/2,-y+1/2
-x,-z+1/2,-y+1/2
y,z+1/2,x+1/2
y,-z+1/2,-x+1/2
z,y+1/2,-x+1/2
-y,z+1/2,-x+1/2
-z,-y+1/2,-x+1/2
-y,-z+1/2,x+1/2
z,-y+1/2,x+1/2
-z,y+1/2,x+1/2
-x,-y+1/2,-z+1/2
y,-x+1/2,-z+1/2
x,y+1/2,-z+1/2
-y,x+1/2,-z+1/2
-x,y+1/2,z+1/2
-y,-x+1/2,z+1/2
x,-y+1/2,z+1/2
y,x+1/2,z+1/2
-z,-x+1/2,-y+1/2
x,-z+1/2,-y+1/2
z,x+1/2,-y+1/2
-x,z+1/2,-y+1/2
-z,x+1/2,y+1/2
-x,-z+1/2,y+1/2
z,-x+1/2,y+1/2
x,z+1/2,y+1/2
-y,-z+1/2,-x+1/2
-y,z+1/2,x+1/2
-z,-y+1/2,x+1/2
y,-z+1/2,x+1/2
z,y+1/2,x+1/2
y,z+1/2,-x+1/2
-z,y+1/2,-x+1/2
z,-y+1/2,-x+1/2
x+1/2,y,z+1/2
-y+1/2,x,z+1/2
-x+1/2,-y,z+1/2
y+1/2,-x,z+1/2
x+1/2,-y,-z+1/2
y+1/2,x,-z+1/2
-x+1/2,y,-z+1/2
-y+1/2,-x,-z+1/2
z+1/2,x,y+1/2
-x+1/2,z,y+1/2
-z+1/2,-x,y+1/2
x+1/2,-z,y+1/2
z+1/2,-x,-y+1/2
x+1/2,z,-y+1/2
-z+1/2,x,-y+1/2
-x+1/2,-z,-y+1/2
y+1/2,z,x+1/2
y+1/2,-z,-x+1/2
z+1/2,y,-x+1/2
-y+1/2,z,-x+1/2
-z+1/2,-y,-x+1/2
-y+1/2,-z,x+1/2
z+1/2,-y,x+1/2
-z+1/2,y,x+1/2
-x+1/2,-y,-z+1/2
y+1/2,-x,-z+1/2
x+1/2,y,-z+1/2
-y+1/2,x,-z+1/2
-x+1/2,y,z+1/2
-y+1/2,-x,z+1/2
x+1/2,-y,z+1/2
y+1/2,x,z+1/2
-z+1/2,-x,-y+1/2
x+1/2,-z,-y+1/2
z+1/2,x,-y+1/2
-x+1/2,z,-y+1/2
-z+1/2,x,y+1/2
-x+1/2,-z,y+1/2
z+1/2,-x,y+1/2
x+1/2,z,y+1/2
-y+1/2,-z,-x+1/2
-y+1/2,z,x+1/2
-z+1/2,-y,x+1/2
y+1/2,-z,x+1/2
z+1/2,y,x+1/2
y+1/2,z,-x+1/2
-z+1/2,y,-x+1/2
z+1/2,-y,-x+1/2
x+1/2,y+1/2,z
-y+1/2,x+1/2,z
-x+1/2,-y+1/2,z
y+1/2,-x+1/2,z
x+1/2,-y+1/2,-z
y+1/2,x+1/2,-z
-x+1/2,y+1/2,-z
-y+1/2,-x+1/2,-z
z+1/2,x+1/2,y
-x+1/2,z+1/2,y
-z+1/2,-x+1/2,y
x+1/2,-z+1/2,y
z+1/2,-x+1/2,-y
x+1/2,z+1/2,-y
-z+1/2,x+1/2,-y
-x+1/2,-z+1/2,-y
y+1/2,z+1/2,x
y+1/2,-z+1/2,-x
z+1/2,y+1/2,-x
-y+1/2,z+1/2,-x
-z+1/2,-y+1/2,-x
-y+1/2,-z+1/2,x
z+1/2,-y+1/2,x
-z+1/2,y+1/2,x
-x+1/2,-y+1/2,-z
y+1/2,-x+1/2,-z
x+1/2,y+1/2,-z
-y+1/2,x+1/2,-z
-x+1/2,y+1/2,z
-y+1/2,-x+1/2,z
x+1/2,-y+1/2,z
y+1/2,x+1/2,z
-z+1/2,-x+1/2,-y
x+1/2,-z+1/2,-y
z+1/2,x+1/2,-y
-x+1/2,z+1/2,-y
-z+1/2,x+1/2,y
-x+1/2,-z+1/2,y
z+1/2,-x+1/2,y
x+1/2,z+1/2,y
-y+1/2,-z+1/2,-x
-y+1/2,z+1/2,x
-z+1/2,-y+1/2,x
y+1/2,-z+1/2,x
z+1/2,y+1/2,x
y+1/2,z+1/2,-x
-z+1/2,y+1/2,-x
z+1/2,-y+1/2,-x

loop_
_atom_site_label
_atom_site_type_symbol
_atom_site_fract_x
_atom_site_fract_y
_atom_site_fract_z
_atom_site_occupancy
_atom_site_U_iso_or_equiv
O3 O-2 0.256 0.5 0.137 0.25 0.0
O5 O-2 0 0.5 0.372 0.42 0.0
O6 O-2 0.084 0.416 0.348 0.48 0.0
C1 C+2 0.2022 0.3714 0.2022 1 0.0
N1 N-3 0.1984 0.4181 0.1984 1 0.0
O8 O-2 0.1007 0.3993 0.1007 0.54 0.0
Co1 Co+2 0.19831 0.5 0.19831 0.5 0.0
Te1 Te-2 0.18945 0.31055 0.31055 1 0.0
O1 O-2 0.2655 0.5 0.2345 0.5 0.0
O4 O-2 0.147 0.5 0.13 0.25 0.0
O7 O-2 0.0838 0.4162 0.2624 0.52 0.0
O2 O-2 0.271 0.5 0.153 0.25 0.0
W1 W+3 0.2092 0.2908 0.2092 1 0.0
